data_4032389
loop_
_publ_author_name
'Naidu, Gonna Somu'
'Singh, Rekha'
'Kumar, Mukesh'
'Ghosh, Sunil K.'

_publ_section_title
;
 Tuning the Stability and the Reactivity of Substituted [3]Dendralenes for
 Quick Access to Diverse Copiously Functionalized Fused Polycycles with
 Step and Atom Economy.
;
_journal_issue 7
_journal_name_full 'The Journal of organic chemistry'
_journal_page_first 3648
_journal_page_last 3658
_journal_paper_doi 10.1021/acs.joc.7b00169
_journal_volume 82
_journal_year 2017
_chemical_formula_moiety 'C34 H32 N4 O4'
_chemical_formula_sum 'C34 H32 N4 O4'
_chemical_formula_weight 560.63
_space_group_crystal_system monoclinic
_space_group_IT_number 15
_space_group_name_Hall '-I 2ya'
_space_group_name_H-M_alt 'I 1 2/a 1'
_symmetry_space_group_name_Hall '-I 2ya'
_symmetry_space_group_name_H-M 'I 1 2/a 1'
_atom_sites_solution_hydrogens geom
_audit_creation_date 2016-08-18
_audit_creation_method
;
Olex2 1.2
(compiled 2015.09.30 svn.r3233 for OlexSys, GUI svn.r5103)
;
_cell_angle_alpha 90
_cell_angle_beta 97.9603(18)
_cell_angle_gamma 90
_cell_formula_units_Z 8
_cell_length_a 19.1282(4)
_cell_length_b 12.2400(2)
_cell_length_c 25.3264(5)
_cell_measurement_reflns_used 15678
_cell_measurement_temperature 293
_cell_measurement_theta_max 73.1330
_cell_measurement_theta_min 4.0000
_cell_volume 5872.5(2)
_computing_cell_refinement 'CrysAlisPro 1.171.38.41 (Rigaku OD, 2015)'
_computing_data_collection 'CrysAlisPro 1.171.38.41 (Rigaku OD, 2015)'
_computing_data_reduction 'CrysAlisPro 1.171.38.41 (Rigaku OD, 2015)'
_computing_molecular_graphics 'Olex2 (Dolomanov et al., 2009)'
_computing_publication_material 'Olex2 (Dolomanov et al., 2009)'
_computing_structure_refinement 'ShelXL (Sheldrick, 2015)'
_computing_structure_solution 'ShelXS (Sheldrick, 2008)'
_diffrn_ambient_temperature 293
_diffrn_detector 'CCD plate'
_diffrn_detector_area_resol_mean 4.1600
_diffrn_detector_type Titan
_diffrn_measured_fraction_theta_full 0.999
_diffrn_measured_fraction_theta_max 0.992
_diffrn_measurement_details
;
List of Runs (angles in degrees, time in seconds):

  # Type    Start    End  Width  t~exp~   \w     \q     \k     \f   Frames
--------------------------------------------------------------------------
  1  \w    -68.00  21.00   1.00    1.95    --  -43.29  57.00 -90.00   89
  2  \w     76.00 108.00   1.00    1.95    --   43.29 126.00-180.00   32
  3  \w     85.00 127.00   1.00    7.80    --  102.90  30.00-120.00   42
  4  \w     79.00 148.00   1.00    7.80    --  102.90  30.00 -30.00   69
  5  \w     96.00 156.00   1.00    7.80    --  102.90  45.00  60.00   60
  6  \w    100.00 133.00   1.00    7.80    --  102.90  45.00 120.00   33
  7  \w     85.00 157.00   1.00    7.79    --  102.90  77.00 150.00   72
  8  \w     91.00 117.00   1.00    1.95    --   43.29 126.00 120.00   26
  9  \w     34.00 117.00   1.00    7.79    --  102.90 -61.00 -60.00   83
 10  \w     29.00  97.00   1.00    7.79    --  102.90 -95.00 150.00   68
 11  \w   -107.00 -81.00   1.00    1.95    --  -43.29 -99.00-120.00   26
 12  \w   -119.00 -79.00   1.00    1.95    --  -43.29 -99.00-180.00   40
 13  \w     19.00  89.00   1.00    1.95    --   43.29  77.00-120.00   70
 14  \w     64.00 104.00   1.00    1.95    --   43.29  77.00 -60.00   40
 15  \w     27.00  90.00   1.00    1.95    --   43.29  57.00-180.00   63
 16  \w     21.00  74.00   1.00    1.95    --   43.29  57.00  60.00   53
 17  \w     72.00  98.00   1.00    7.79    --  102.90  77.00 150.00   26
 18  \w     76.00 117.00   1.00    7.79    --  102.90 125.00-150.00   41
 19  \w     71.00  96.00   1.00    7.79    --  102.90  77.00 120.00   25
 20  \w    130.00 158.00   1.00    7.79    --  102.90  77.00-180.00   28
 21  \w     80.00 106.00   1.00    7.79    --  102.90  45.00-150.00   26
 22  \w     83.00 146.00   1.00    7.79    --  102.90 125.00 -60.00   63
 23  \w     78.00 104.00   1.00    7.79    --  102.90  61.00-150.00   26
 24  \w    127.00 156.00   1.00    7.79    --  102.90  61.00-150.00   29
 25  \w     77.00 103.00   1.00    7.79    --  102.90  61.00-180.00   26
 26  \w     80.00 156.00   1.00    7.79    --  102.90  61.00  30.00   76
 27  \w     20.00  48.00   1.00    7.79    --  102.90 -95.00   0.00   28
 28  \w     72.00  97.00   1.00    7.79    --  102.90  77.00-180.00   25
 29  \w     78.00 104.00   1.00    7.79    --  102.90  61.00 150.00   26
 30  \w     80.00 106.00   1.00    7.79    --  102.90  45.00-180.00   26
 31  \w    111.00 138.00   1.00    7.79    --  102.90  77.00 120.00   27
 32  \w     95.00 132.00   1.00    7.79    --  102.90 125.00 -30.00   37
 33  \w     24.00  82.00   1.00    7.79    --  102.90 -15.00  60.00   58
;
_diffrn_measurement_device 'four-circle diffractometer'
_diffrn_measurement_device_type 'SuperNova, Single source at offset, Titan'
_diffrn_measurement_method '\w scans'
_diffrn_orient_matrix_type 'CrysAlisPro convention (1999,Acta A55,543-557)'
_diffrn_orient_matrix_UB_11 0.0602473000
_diffrn_orient_matrix_UB_12 -0.0820276000
_diffrn_orient_matrix_UB_13 0.0161385000
_diffrn_orient_matrix_UB_21 0.0160096000
_diffrn_orient_matrix_UB_22 -0.0025645000
_diffrn_orient_matrix_UB_23 -0.0579584000
_diffrn_orient_matrix_UB_31 0.0521933000
_diffrn_orient_matrix_UB_32 0.0954633000
_diffrn_orient_matrix_UB_33 0.0123551000
_diffrn_radiation_monochromator mirror
_diffrn_radiation_probe x-ray
_diffrn_radiation_type CuK\a
_diffrn_radiation_wavelength 1.54184
_diffrn_reflns_av_R_equivalents 0.0273
_diffrn_reflns_av_unetI/netI 0.0174
_diffrn_reflns_Laue_measured_fraction_full 0.999
_diffrn_reflns_Laue_measured_fraction_max 0.992
_diffrn_reflns_limit_h_max 23
_diffrn_reflns_limit_h_min -23
_diffrn_reflns_limit_k_max 14
_diffrn_reflns_limit_k_min -15
_diffrn_reflns_limit_l_max 30
_diffrn_reflns_limit_l_min -31
_diffrn_reflns_number 27759
_diffrn_reflns_point_group_measured_fraction_full 0.999
_diffrn_reflns_point_group_measured_fraction_max 0.992
_diffrn_reflns_theta_full 67.684
_diffrn_reflns_theta_max 73.306
_diffrn_reflns_theta_min 3.524
_diffrn_source 'micro-focus sealed X-ray tube'
_diffrn_source_type 'SuperNova (Cu) X-ray Source'
_exptl_absorpt_coefficient_mu 0.679
_exptl_absorpt_correction_T_max 0.897
_exptl_absorpt_correction_T_min 0.781
_exptl_absorpt_correction_type gaussian
_exptl_absorpt_process_details
;
CrysAlisPro 1.171.38.41 (Rigaku Oxford Diffraction, 2015)
Numerical absorption correction based on gaussian integration over
            a multifaceted crystal model
Empirical absorption correction using spherical harmonics,
 implemented in SCALE3 ABSPACK scaling algorithm.
;
_exptl_crystal_density_diffrn 1.268
_exptl_crystal_description block
_exptl_crystal_F_000 2368
_exptl_crystal_size_max 0.564
_exptl_crystal_size_mid 0.417
_exptl_crystal_size_min 0.207
_refine_diff_density_max 0.309
_refine_diff_density_min -0.374
_refine_diff_density_rms 0.038
_refine_ls_extinction_method none
_refine_ls_goodness_of_fit_ref 1.046
_refine_ls_hydrogen_treatment constr
_refine_ls_matrix_type full
_refine_ls_number_parameters 382
_refine_ls_number_reflns 5850
_refine_ls_number_restraints 0
_refine_ls_restrained_S_all 1.046
_refine_ls_R_factor_all 0.0556
_refine_ls_R_factor_gt 0.0480
_refine_ls_shift/su_max 0.000
_refine_ls_shift/su_mean 0.000
_refine_ls_structure_factor_coef Fsqd
_refine_ls_weighting_details 'w=1/[\s^2^(Fo^2^)+(0.0707P)^2^+2.5807P] where P=(Fo^2^+2Fc^2^)/3'
_refine_ls_weighting_scheme calc
_refine_ls_wR_factor_gt 0.1302
_refine_ls_wR_factor_ref 0.1401
_reflns_Friedel_coverage 0.000
_reflns_number_gt 4954
_reflns_number_total 5850
_reflns_threshold_expression 'I > 2\s(I)'
_cod_data_source_file jo7b00169_si_002.cif
_cod_data_source_block compound_18b
_cod_depositor_comments 'Adding full bibliography for 4032384--4032390.cif.'
_cod_database_code 4032389
_chemical_oxdiff_formula 'C34 N4 O4 H32'
_shelx_space_group_comment
;
The symmetry employed for this shelxl refinement is uniquely defined
by the following loop, which should always be used as a source of
symmetry information in preference to the above space-group names.
They are only intended as comments.
;
_reflns_odcompleteness_completeness 99.98
_reflns_odcompleteness_iscentric 1
_reflns_odcompleteness_theta 66.97
_olex2_refinement_description
;
1. Fixed Uiso
 At 1.2 times of:
  All C(H) groups, All C(H,H) groups
 At 1.5 times of:
  All C(H,H,H) groups
2.a Ternary CH refined with riding coordinates:
 C8(H8), C11(H11), C12(H12), C17(H17), C18(H18), C19(H19)
2.b Secondary CH2 refined with riding coordinates:
 C9(H9A,H9B), C22(H22A,H22B), C27(H27A,H27B), C28(H28A,H28B)
2.c Aromatic/amide H refined with riding coordinates:
 C3(H3), C4(H4), C6(H6), C7(H7), C30(H30), C31(H31), C32(H32), C33(H33),
 C34(H34)
2.d Idealised Me refined as rotating group:
 C13(H13A,H13B,H13C), C23(H23A,H23B,H23C), C25(H25A,H25B,H25C)
;
_shelx_shelxl_version_number 2014/7
_olex2_date_sample_data_collection 2016-08-17
_olex2_submission_special_instructions 'No special instructions were received'
_oxdiff_exptl_absorpt_empirical_details
;
Empirical correction (ABSPACK) includes:
- Absorption correction using spherical harmonics
- Frame scaling
;
_oxdiff_exptl_absorpt_empirical_full_max 1.913
_oxdiff_exptl_absorpt_empirical_full_min 0.405

loop_
_space_group_symop_operation_xyz
'x, y, z'
'-x+1/2, y, -z'
'x+1/2, y+1/2, z+1/2'
'-x+1, y+1/2, -z+1/2'
'-x, -y, -z'
'x-1/2, -y, z'
'-x+1/2, -y+1/2, -z+1/2'
'x, -y+1/2, z+1/2'

loop_
_atom_site_label
_atom_site_type_symbol
_atom_site_fract_x
_atom_site_fract_y
_atom_site_fract_z
_atom_site_U_iso_or_equiv
_atom_site_adp_type
_atom_site_occupancy
_atom_site_site_symmetry_order
_atom_site_calc_flag
_atom_site_refinement_flags_posn
O1 O 0.01106(6) -0.00833(12) 0.08459(5) 0.0747(4) Uani 1 1 d .
O2 O -0.21898(6) 0.08712(13) 0.07131(6) 0.0784(4) Uani 1 1 d .
O3 O -0.09821(7) 0.45082(10) 0.11536(7) 0.0796(4) Uani 1 1 d .
O4 O -0.08281(11) 0.32774(14) 0.05362(6) 0.1022(5) Uani 1 1 d .
N1 N 0.40006(10) 0.2784(2) 0.01568(9) 0.1105(8) Uani 1 1 d .
N2 N 0.25505(8) 0.09302(14) 0.23386(7) 0.0710(4) Uani 1 1 d .
N3 N 0.09157(9) 0.27387(15) 0.29303(7) 0.0780(5) Uani 1 1 d .
N4 N -0.10499(7) 0.03866(12) 0.06638(5) 0.0582(3) Uani 1 1 d .
C1 C 0.35562(10) 0.2746(2) 0.04094(9) 0.0816(6) Uani 1 1 d .
C2 C 0.29823(8) 0.27012(17) 0.07281(7) 0.0631(4) Uani 1 1 d .
C3 C 0.28350(10) 0.35944(17) 0.10256(8) 0.0717(5) Uani 1 1 d .
H3 H 0.3105 0.4226 0.1025 0.086 Uiso 1 1 calc R
C4 C 0.22854(9) 0.35465(14) 0.13248(7) 0.0604(4) Uani 1 1 d .
H4 H 0.2188 0.4150 0.1525 0.072 Uiso 1 1 calc R
C5 C 0.18776(7) 0.26146(12) 0.13309(6) 0.0473(3) Uani 1 1 d .
C6 C 0.20340(8) 0.17214(13) 0.10304(7) 0.0545(4) Uani 1 1 d .
H6 H 0.1765 0.1088 0.1032 0.065 Uiso 1 1 calc R
C7 C 0.25811(9) 0.17600(15) 0.07308(7) 0.0595(4) Uani 1 1 d .
H7 H 0.2681 0.1157 0.0531 0.071 Uiso 1 1 calc R
C8 C 0.12557(7) 0.26293(12) 0.16405(6) 0.0476(3) Uani 1 1 d .
H8 H 0.1258 0.3344 0.1816 0.057 Uiso 1 1 calc R
C9 C 0.05629(7) 0.25543(13) 0.12514(6) 0.0520(3) Uani 1 1 d .
H9A H 0.0470 0.3258 0.1080 0.062 Uiso 1 1 calc R
H9B H 0.0624 0.2025 0.0976 0.062 Uiso 1 1 calc R
C10 C -0.00649(7) 0.22335(11) 0.15092(6) 0.0452(3) Uani 1 1 d .
C11 C 0.00030(7) 0.12119(11) 0.18464(6) 0.0442(3) Uani 1 1 d .
H11 H -0.0133 0.1398 0.2195 0.053 Uiso 1 1 calc R
C12 C 0.07589(7) 0.07548(12) 0.19420(6) 0.0468(3) Uani 1 1 d .
H12 H 0.0867 0.0441 0.1607 0.056 Uiso 1 1 calc R
C13 C 0.08364(9) -0.01448(15) 0.23643(7) 0.0630(4) Uani 1 1 d .
H13A H 0.0738 0.0149 0.2698 0.094 Uiso 1 1 calc GR
H13B H 0.1310 -0.0425 0.2406 0.094 Uiso 1 1 calc GR
H13C H 0.0510 -0.0724 0.2254 0.094 Uiso 1 1 calc GR
C14 C 0.12766(7) 0.17295(12) 0.20961(6) 0.0474(3) Uani 1 1 d .
C15 C 0.20031(8) 0.12956(14) 0.22365(6) 0.0538(4) Uani 1 1 d .
C16 C 0.10839(8) 0.22828(14) 0.25775(7) 0.0558(4) Uani 1 1 d .
C17 C -0.05576(7) 0.04095(12) 0.15672(6) 0.0473(3) Uani 1 1 d .
H17 H -0.0543 -0.0280 0.1765 0.057 Uiso 1 1 calc R
C18 C -0.13093(7) 0.08977(12) 0.15087(6) 0.0476(3) Uani 1 1 d .
H18 H -0.1598 0.0492 0.1733 0.057 Uiso 1 1 calc R
C19 C -0.13081(7) 0.21395(12) 0.16533(6) 0.0464(3) Uani 1 1 d .
H19 H -0.1184 0.2191 0.2041 0.056 Uiso 1 1 calc R
C20 C -0.07103(7) 0.26701(12) 0.14086(6) 0.0460(3) Uani 1 1 d .
C21 C -0.08607(7) 0.35981(13) 0.10301(7) 0.0545(4) Uani 1 1 d .
C22 C -0.0907(3) 0.4122(3) 0.01159(14) 0.1660(18) Uani 1 1 d .
H22A H -0.0839 0.4839 0.0277 0.199 Uiso 1 1 calc R
H22B H -0.0551 0.4016 -0.0117 0.199 Uiso 1 1 calc R
C23 C -0.1561(3) 0.4059(5) -0.0172(2) 0.224(3) Uani 1 1 d .
H23A H -0.1646 0.3326 -0.0301 0.336 Uiso 1 1 calc GR
H23B H -0.1590 0.4552 -0.0469 0.336 Uiso 1 1 calc GR
H23C H -0.1910 0.4254 0.0050 0.336 Uiso 1 1 calc GR
C24 C -0.15940(8) 0.07313(13) 0.09285(7) 0.0560(4) Uani 1 1 d .
C25 C -0.11110(12) 0.0293(2) 0.00860(8) 0.0831(6) Uani 1 1 d .
H25A H -0.1579 0.0498 -0.0070 0.125 Uiso 1 1 calc GR
H25B H -0.1021 -0.0448 -0.0009 0.125 Uiso 1 1 calc GR
H25C H -0.0774 0.0767 -0.0044 0.125 Uiso 1 1 calc GR
C26 C -0.04327(8) 0.02003(13) 0.09988(7) 0.0543(4) Uani 1 1 d .
C27 C -0.20272(7) 0.27034(13) 0.15123(7) 0.0522(3) Uani 1 1 d .
H27A H -0.1992 0.3448 0.1644 0.063 Uiso 1 1 calc R
H27B H -0.2144 0.2733 0.1128 0.063 Uiso 1 1 calc R
C28 C -0.26200(8) 0.21228(15) 0.17451(7) 0.0598(4) Uani 1 1 d .
H28A H -0.2682 0.1400 0.1588 0.072 Uiso 1 1 calc R
H28B H -0.2481 0.2031 0.2126 0.072 Uiso 1 1 calc R
C29 C -0.33165(8) 0.27135(14) 0.16555(6) 0.0536(4) Uani 1 1 d .
C30 C -0.38811(10) 0.22503(19) 0.13314(9) 0.0800(6) Uani 1 1 d .
H30 H -0.3821 0.1589 0.1163 0.096 Uiso 1 1 calc R
C31 C -0.45249(12) 0.2752(3) 0.12560(14) 0.1141(10) Uani 1 1 d .
H31 H -0.4898 0.2428 0.1037 0.137 Uiso 1 1 calc R
C32 C -0.46258(12) 0.3718(3) 0.14963(15) 0.1165(12) Uani 1 1 d .
H32 H -0.5065 0.4056 0.1440 0.140 Uiso 1 1 calc R
C33 C -0.40774(13) 0.41996(19) 0.18235(11) 0.0933(8) Uani 1 1 d .
H33 H -0.4147 0.4858 0.1992 0.112 Uiso 1 1 calc R
C34 C -0.34209(10) 0.36990(15) 0.19006(8) 0.0660(4) Uani 1 1 d .
H34 H -0.3048 0.4028 0.2118 0.079 Uiso 1 1 calc R

loop_
_atom_site_aniso_label
_atom_site_aniso_U_11
_atom_site_aniso_U_22
_atom_site_aniso_U_33
_atom_site_aniso_U_23
_atom_site_aniso_U_13
_atom_site_aniso_U_12
O1 0.0577(7) 0.0988(10) 0.0681(7) -0.0195(7) 0.0100(6) 0.0153(7)
O2 0.0506(7) 0.0992(10) 0.0792(8) -0.0248(7) -0.0133(6) 0.0083(6)
O3 0.0743(8) 0.0519(7) 0.1109(11) 0.0121(7) 0.0066(7) 0.0128(6)
O4 0.1519(16) 0.0860(10) 0.0632(8) 0.0184(7) -0.0043(9) 0.0195(10)
N1 0.0681(11) 0.173(2) 0.0973(14) -0.0227(15) 0.0346(11) -0.0272(13)
N2 0.0475(8) 0.0872(11) 0.0757(10) 0.0106(8) -0.0006(7) 0.0116(7)
N3 0.0759(10) 0.0891(12) 0.0720(10) -0.0199(9) 0.0209(8) -0.0050(8)
N4 0.0532(7) 0.0680(8) 0.0519(7) -0.0096(6) 0.0015(6) 0.0011(6)
C1 0.0514(10) 0.1231(18) 0.0721(12) -0.0087(12) 0.0143(9) -0.0162(10)
C2 0.0408(8) 0.0918(13) 0.0564(9) -0.0006(8) 0.0057(7) -0.0076(8)
C3 0.0607(10) 0.0837(13) 0.0724(11) -0.0089(9) 0.0148(8) -0.0295(9)
C4 0.0562(9) 0.0608(9) 0.0649(9) -0.0086(8) 0.0110(7) -0.0128(7)
C5 0.0365(7) 0.0541(8) 0.0502(7) 0.0021(6) 0.0015(6) -0.0008(6)
C6 0.0501(8) 0.0535(8) 0.0602(9) -0.0008(7) 0.0092(7) -0.0033(6)
C7 0.0529(9) 0.0685(10) 0.0579(9) -0.0008(7) 0.0104(7) 0.0066(7)
C8 0.0392(7) 0.0489(7) 0.0541(8) 0.0014(6) 0.0049(6) 0.0005(6)
C9 0.0385(7) 0.0596(8) 0.0572(8) 0.0129(7) 0.0035(6) 0.0014(6)
C10 0.0385(7) 0.0458(7) 0.0504(7) 0.0029(6) 0.0030(5) 0.0001(5)
C11 0.0393(7) 0.0473(7) 0.0458(7) 0.0028(6) 0.0046(5) 0.0019(5)
C12 0.0420(7) 0.0489(7) 0.0486(7) 0.0036(6) 0.0028(6) 0.0042(6)
C13 0.0566(9) 0.0613(9) 0.0688(10) 0.0168(8) 0.0008(8) 0.0071(7)
C14 0.0383(7) 0.0552(8) 0.0478(7) 0.0004(6) 0.0024(5) 0.0049(6)
C15 0.0437(8) 0.0649(9) 0.0512(8) 0.0019(7) 0.0013(6) 0.0047(7)
C16 0.0467(8) 0.0652(10) 0.0550(9) -0.0028(7) 0.0049(7) 0.0002(7)
C17 0.0442(7) 0.0452(7) 0.0520(8) 0.0034(6) 0.0048(6) 0.0002(6)
C18 0.0393(7) 0.0502(8) 0.0535(8) 0.0005(6) 0.0068(6) -0.0036(6)
C19 0.0375(7) 0.0522(8) 0.0489(7) -0.0019(6) 0.0040(5) 0.0007(6)
C20 0.0377(7) 0.0454(7) 0.0537(8) 0.0006(6) 0.0022(6) -0.0005(5)
C21 0.0370(7) 0.0519(8) 0.0722(10) 0.0086(7) -0.0009(6) 0.0004(6)
C22 0.241(5) 0.154(3) 0.093(2) 0.058(2) -0.010(3) 0.056(3)
C23 0.247(6) 0.257(7) 0.149(4) 0.064(4) -0.041(4) 0.075(5)
C24 0.0466(8) 0.0571(9) 0.0620(9) -0.0094(7) -0.0004(7) -0.0023(6)
C25 0.0820(13) 0.1115(17) 0.0531(10) -0.0164(10) -0.0001(9) 0.0059(12)
C26 0.0508(8) 0.0544(8) 0.0572(9) -0.0069(7) 0.0054(7) 0.0017(6)
C27 0.0376(7) 0.0562(8) 0.0623(9) -0.0015(7) 0.0050(6) 0.0031(6)
C28 0.0449(8) 0.0695(10) 0.0661(10) 0.0087(8) 0.0116(7) 0.0047(7)
C29 0.0404(7) 0.0634(9) 0.0585(9) 0.0085(7) 0.0121(6) 0.0004(6)
C30 0.0586(10) 0.0831(13) 0.0940(14) 0.0016(11) -0.0053(10) -0.0071(9)
C31 0.0493(11) 0.116(2) 0.167(3) 0.033(2) -0.0191(14) -0.0086(13)
C32 0.0467(11) 0.115(2) 0.191(3) 0.070(2) 0.0285(15) 0.0194(13)
C33 0.0926(16) 0.0695(12) 0.131(2) 0.0307(13) 0.0609(15) 0.0257(11)
C34 0.0649(10) 0.0634(10) 0.0729(11) 0.0094(8) 0.0212(8) 0.0017(8)

loop_
_atom_type_symbol
_atom_type_description
_atom_type_scat_dispersion_real
_atom_type_scat_dispersion_imag
_atom_type_scat_source
C C 0.0181 0.0091 'International Tables Vol C Tables 4.2.6.8 and 6.1.1.4'
H H 0.0000 0.0000 'International Tables Vol C Tables 4.2.6.8 and 6.1.1.4'
N N 0.0311 0.0180 'International Tables Vol C Tables 4.2.6.8 and 6.1.1.4'
O O 0.0492 0.0322 'International Tables Vol C Tables 4.2.6.8 and 6.1.1.4'

loop_
_exptl_crystal_face_index_h
_exptl_crystal_face_index_k
_exptl_crystal_face_index_l
_exptl_crystal_face_perp_dist
-2 0 16 0.0838
-8 -6 4 0.2112
-6 -5 -8 0.2019
3 1 -16 0.1017
12 2 1 0.3005
-5 7 1 0.1834
-12 2 -1 0.2192
-6 -7 -2 0.2029
7 -7 -1 0.2146
1 8 4 0.2478
5 -5 9 0.2057
-8 3 -9 0.1829
5 -3 -14 0.1393
10 2 -10 0.2099
1 7 -8 0.2048
-6 5 10 0.1644
-12 0 7 0.2182
3 4 13 0.2191
-1 2 -15 0.1181
5 1 14 0.2052
7 6 -4 0.2728
-8 -2 14 0.1464

loop_
_geom_angle_atom_site_label_1
_geom_angle_atom_site_label_2
_geom_angle_atom_site_label_3
_geom_angle
C21 O4 C22 117.5(2)
C24 N4 C25 123.46(15)
C26 N4 C24 113.09(13)
C26 N4 C25 123.35(15)
N1 C1 C2 179.4(3)
C3 C2 C1 120.12(18)
C3 C2 C7 120.10(15)
C7 C2 C1 119.77(18)
C2 C3 C4 119.69(16)
C3 C4 C5 120.99(16)
C4 C5 C6 118.60(14)
C4 C5 C8 118.76(14)
C6 C5 C8 122.56(13)
C7 C6 C5 120.89(15)
C6 C7 C2 119.71(16)
C5 C8 C9 109.64(12)
C5 C8 C14 115.15(11)
C9 C8 C14 110.82(11)
C10 C9 C8 114.05(12)
C9 C10 C11 116.92(12)
C20 C10 C9 125.98(13)
C20 C10 C11 116.34(12)
C10 C11 C12 113.31(11)
C10 C11 C17 105.47(11)
C12 C11 C17 114.65(12)
C11 C12 C14 108.09(11)
C13 C12 C11 111.72(12)
C13 C12 C14 112.22(12)
C12 C14 C8 113.28(11)
C15 C14 C8 110.48(12)
C15 C14 C12 109.03(12)
C15 C14 C16 107.29(12)
C16 C14 C8 107.19(12)
C16 C14 C12 109.39(12)
N2 C15 C14 177.71(19)
N3 C16 C14 176.71(19)
C18 C17 C11 111.98(12)
C26 C17 C11 110.52(12)
C26 C17 C18 103.99(12)
C17 C18 C19 112.48(11)
C24 C18 C17 104.28(12)
C24 C18 C19 110.37(12)
C20 C19 C18 107.26(11)
C20 C19 C27 114.41(12)
C27 C19 C18 114.21(12)
C10 C20 C19 118.59(13)
C10 C20 C21 121.25(13)
C21 C20 C19 119.98(12)
O3 C21 O4 124.35(17)
O3 C21 C20 124.97(17)
O4 C21 C20 110.67(14)
C23 C22 O4 110.0(4)
O2 C24 N4 123.56(16)
O2 C24 C18 127.79(15)
N4 C24 C18 108.65(13)
O1 C26 N4 123.59(15)
O1 C26 C17 127.52(15)
N4 C26 C17 108.89(13)
C28 C27 C19 113.00(13)
C29 C28 C27 114.09(14)
C30 C29 C28 119.62(17)
C34 C29 C28 122.06(16)
C34 C29 C30 118.29(17)
C31 C30 C29 120.8(2)
C32 C31 C30 120.8(3)
C31 C32 C33 120.0(2)
C32 C33 C34 119.7(2)
C29 C34 C33 120.4(2)

loop_
_geom_bond_atom_site_label_1
_geom_bond_atom_site_label_2
_geom_bond_distance
O1 C26 1.2090(19)
O2 C24 1.2057(19)
O3 C21 1.189(2)
O4 C21 1.321(2)
O4 C22 1.476(3)
N1 C1 1.134(3)
N2 C15 1.135(2)
N3 C16 1.137(2)
N4 C24 1.380(2)
N4 C25 1.456(2)
N4 C26 1.374(2)
C1 C2 1.451(2)
C2 C3 1.379(3)
C2 C7 1.385(3)
C3 C4 1.380(2)
C4 C5 1.383(2)
C5 C6 1.388(2)
C5 C8 1.513(2)
C6 C7 1.376(2)
C8 C9 1.541(2)
C8 C14 1.592(2)
C9 C10 1.497(2)
C10 C11 1.5096(19)
C10 C20 1.3371(19)
C11 C12 1.5380(19)
C11 C17 1.5506(19)
C12 C13 1.528(2)
C12 C14 1.565(2)
C14 C15 1.484(2)
C14 C16 1.485(2)
C17 C18 1.5451(19)
C17 C26 1.513(2)
C18 C19 1.563(2)
C18 C24 1.509(2)
C19 C20 1.520(2)
C19 C27 1.5362(19)
C20 C21 1.488(2)
C22 C23 1.361(6)
C27 C28 1.524(2)
C28 C29 1.505(2)
C29 C30 1.384(3)
C29 C34 1.384(2)
C30 C31 1.366(3)
C31 C32 1.356(5)
C32 C33 1.376(4)
C33 C34 1.387(3)

loop_
_exptl_oxdiff_crystal_face_indexfrac_h
_exptl_oxdiff_crystal_face_indexfrac_k
_exptl_oxdiff_crystal_face_indexfrac_l
_exptl_oxdiff_crystal_face_x
_exptl_oxdiff_crystal_face_y
_exptl_oxdiff_crystal_face_z
-1.8603 -0.3848 16.4190 0.1845 -0.9804 0.0690
-8.1094 -5.8824 4.0785 0.0598 -0.3511 -0.9344
-6.1177 -5.1485 -8.3323 -0.0807 0.3982 -0.9137
2.8444 1.1433 -16.1957 -0.1838 0.9813 0.0575
11.5814 2.2740 1.4628 0.5348 0.0948 0.8396
-4.6638 7.3591 1.2403 -0.8646 -0.1654 0.4744
-11.9305 1.7363 -0.6052 -0.8710 -0.1604 -0.4644
-5.8746 -6.8357 -1.9982 0.1745 0.0393 -0.9839
6.8170 -6.6371 -0.9022 0.9406 0.1784 -0.2889
0.9921 7.9965 3.9966 -0.5317 -0.2363 0.8645
4.9925 -4.9985 9.0017 0.8561 -0.4290 -0.1054
-7.9897 2.9996 -9.0033 -0.8727 0.3862 -0.2419
5.0096 -2.9987 -13.9896 0.3220 0.8987 -0.1976
10.0009 1.9987 -9.9890 0.2774 0.7339 0.5894
1.0021 6.9972 -7.9982 -0.6427 0.4617 0.6215
-6.0069 4.9980 9.9898 -0.6107 -0.6880 0.2870
-11.9983 0.0007 6.9881 -0.6101 -0.5971 -0.5398
2.9859 3.9977 12.9957 0.0617 -0.7157 0.6980
-0.9886 1.9997 -14.9953 -0.4656 0.8481 -0.0460
4.9854 0.9988 13.9978 0.4443 -0.7340 0.5285
6.9958 5.9971 -3.9950 -0.1349 0.3282 0.8883
-8.0052 -1.9990 13.9889 -0.0926 -0.9338 -0.4358
